data_7207831
loop_
_publ_author_name
'Zhang, Wenlin'
'Sun, Jianfeng'
'Wang, Xiaoqing'
'Shen, Guangqiu'
'Shen, Dezhong'

_publ_section_title
;
 Crystal growth and optical properties of a noncentrosymmetric molybdenum
 tellurite, Na2Te3Mo3O16
;
_journal_issue 10
_journal_name_full CrystEngComm
_journal_page_first 3490
_journal_paper_doi 10.1039/c2ce06658k
_journal_volume 14
_journal_year 2012
_chemical_formula_moiety 'Mo3 O16 Te3, 2(Na)'
_chemical_formula_sum 'Mo3 Na2 O16 Te3'
_chemical_formula_weight 972.60
_chemical_name_systematic
;
?
;
_space_group_IT_number 5
_symmetry_cell_setting monoclinic
_symmetry_space_group_name_Hall 'I 2y'
_symmetry_space_group_name_H-M 'I 1 2 1'
_atom_sites_solution_hydrogens none
_atom_sites_solution_primary direct
_atom_sites_solution_secondary difmap
_audit_creation_method SHELXL-97
_cell_angle_alpha 90.00
_cell_angle_beta 97.26(3)
_cell_angle_gamma 90.00
_cell_formula_units_Z 2
_cell_length_a 7.3130(15)
_cell_length_b 11.236(2)
_cell_length_c 8.2171(16)
_cell_measurement_reflns_used 1583
_cell_measurement_temperature 153(2)
_cell_measurement_theta_max 32.6
_cell_measurement_theta_min 3.0
_cell_volume 669.8(2)
_computing_cell_refinement 'CrystalClear (Rigaku Inc., 2008)'
_computing_data_collection 'CrystalClear (Rigaku Inc., 2008)'
_computing_data_reduction 'CrystalClear (Rigaku Inc., 2008)'
_computing_molecular_graphics 'SHELXTL (Bruker, 1997)'
_computing_publication_material 'SHELXTL (Bruker, 1997)'
_computing_structure_refinement 'SHELXL-97 (Sheldrick, 1997)'
_computing_structure_solution 'SHELXS-97 (Sheldrick, 1990)'
_diffrn_ambient_temperature 153(2)
_diffrn_detector_area_resol_mean 28.5714
_diffrn_measured_fraction_theta_full 0.995
_diffrn_measured_fraction_theta_max 0.995
_diffrn_measurement_device_type 'Rigaku AFC10'
_diffrn_measurement_method dtprofit.ref
_diffrn_radiation_monochromator graphite
_diffrn_radiation_source 'fine-focus sealed tube'
_diffrn_radiation_type MoK\a
_diffrn_radiation_wavelength 0.71073
_diffrn_reflns_av_R_equivalents 0.0458
_diffrn_reflns_av_sigmaI/netI 0.0724
_diffrn_reflns_limit_h_max 11
_diffrn_reflns_limit_h_min -11
_diffrn_reflns_limit_k_max 16
_diffrn_reflns_limit_k_min -11
_diffrn_reflns_limit_l_max 12
_diffrn_reflns_limit_l_min -12
_diffrn_reflns_number 4261
_diffrn_reflns_theta_full 32.56
_diffrn_reflns_theta_max 32.56
_diffrn_reflns_theta_min 3.09
_diffrn_standards_decay_% 0
_diffrn_standards_number 0
_exptl_absorpt_coefficient_mu 9.326
_exptl_absorpt_correction_T_max 1.000
_exptl_absorpt_correction_T_min 0.371
_exptl_absorpt_correction_type multi-scan
_exptl_absorpt_process_details DTABSCOR
_exptl_crystal_colour yellow
_exptl_crystal_density_diffrn 4.823
_exptl_crystal_density_meas ?
_exptl_crystal_density_method 'not measured'
_exptl_crystal_description block
_exptl_crystal_F_000 864
_exptl_crystal_size_max 0.29
_exptl_crystal_size_mid 0.22
_exptl_crystal_size_min 0.21
_refine_diff_density_max 1.429
_refine_diff_density_min -2.605
_refine_diff_density_rms 0.345
_refine_ls_abs_structure_details 'Flack H D (1983), Acta Cryst. A39, 876-881'
_refine_ls_abs_structure_Flack -0.05(3)
_refine_ls_extinction_coef 0.00347(13)
_refine_ls_extinction_expression Fc^*^=kFc[1+0.001xFc^2^\l^3^/sin(2\q)]^-1/4^
_refine_ls_extinction_method SHELXL
_refine_ls_goodness_of_fit_ref 1.073
_refine_ls_hydrogen_treatment none
_refine_ls_matrix_type full
_refine_ls_number_parameters 112
_refine_ls_number_reflns 2129
_refine_ls_number_restraints 19
_refine_ls_restrained_S_all 1.070
_refine_ls_R_factor_all 0.0307
_refine_ls_R_factor_gt 0.0292
_refine_ls_shift/su_max 0.000
_refine_ls_shift/su_mean 0.000
_refine_ls_structure_factor_coef Fsqd
_refine_ls_weighting_details 'calc w=1/[\s^2^(Fo^2^)+(0.0010P)^2^+0.0000P] where P=(Fo^2^+2Fc^2^)/3'
_refine_ls_weighting_scheme calc
_refine_ls_wR_factor_gt 0.0641
_refine_ls_wR_factor_ref 0.0646
_reflns_number_gt 2016
_reflns_number_total 2129
_reflns_threshold_expression I>2sigma(I)
_cod_data_source_file c2ce06658k.txt
_cod_data_source_block zhangwl6
_cod_depositor_comments
;
The following automatic conversions were performed:

'_symmetry_cell_setting' value 'Monoclinic' changed to 'monoclinic'
according to /home/saulius/struct/CIF-dictionaries/cif_core.dic
dictionary named 'cif_core.dic' version 2.4.1 from 2010-06-29.

Automatic conversion script
Id: cif_fix_values 1715 2011-07-08 13:25:40Z adriana 

The following automatic conversions were performed:

'_exptl_crystal_density_meas' value 'none' was changed to '?' - the
value is perceived as not measured.

Automatic conversion script
Id: cif_fix_values 3008 2015-01-20 13:52:24Z robertas 
;
_cod_original_sg_symbol_H-M I2
_cod_database_code 7207831

loop_
_symmetry_equiv_pos_as_xyz
'x, y, z'
'-x, y, -z'
'x+1/2, y+1/2, z+1/2'
'-x+1/2, y+1/2, -z+1/2'

loop_
_atom_site_label
_atom_site_type_symbol
_atom_site_fract_x
_atom_site_fract_y
_atom_site_fract_z
_atom_site_U_iso_or_equiv
_atom_site_adp_type
_atom_site_occupancy
_atom_site_symmetry_multiplicity
_atom_site_calc_flag
_atom_site_refinement_flags
Te1 Te 0.0000 0.98963(6) 0.5000 0.00439(17) Uani 1 2 d S
Te2 Te 0.27888(6) 0.82682(5) 0.28109(6) 0.00487(12) Uani 1 1 d .
Mo1 Mo 0.5000 0.57900(10) 0.5000 0.0047(2) Uani 1 2 d S
Mo2 Mo 0.25364(12) 0.74026(5) 0.72749(8) 0.00489(16) Uani 1 1 d .
Na1 Na 0.5000 1.0718(7) 0.5000 0.0263(19) Uani 1 2 d S
Na2 Na 0.5000 0.9771(5) 0.0000 0.0105(12) Uani 1 2 d S
O1 O 0.0919(7) 0.8779(4) 0.6643(6) 0.0079(10) Uani 1 1 d U
O2 O 0.2421(7) 0.9675(5) 0.4021(7) 0.0077(11) Uani 1 1 d .
O3 O 0.3111(7) 0.7303(5) 0.4723(6) 0.0065(10) Uani 1 1 d .
O4 O 0.5200(7) 0.8693(4) 0.2625(6) 0.0069(11) Uani 1 1 d U
O5 O 0.4582(7) 0.6265(4) 0.7178(6) 0.0061(10) Uani 1 1 d U
O6 O 0.1859(7) 0.9843(5) 0.0494(6) 0.0088(11) Uani 1 1 d .
O7 O 0.2718(8) 0.7464(5) 0.9369(7) 0.0136(11) Uani 1 1 d .
O8 O 0.0802(8) 0.6375(5) 0.6914(7) 0.0130(12) Uani 1 1 d .

loop_
_atom_site_aniso_label
_atom_site_aniso_U_11
_atom_site_aniso_U_22
_atom_site_aniso_U_33
_atom_site_aniso_U_23
_atom_site_aniso_U_13
_atom_site_aniso_U_12
Te1 0.0048(3) 0.0033(3) 0.0045(4) 0.000 -0.0017(3) 0.000
Te2 0.0053(2) 0.0056(2) 0.0031(2) 0.0007(2) -0.00196(15) 0.0003(2)
Mo1 0.0060(6) 0.0040(5) 0.0039(6) 0.000 -0.0003(4) 0.000
Mo2 0.0054(3) 0.0049(3) 0.0041(4) 0.0003(3) -0.0007(2) 0.0009(2)
Na1 0.007(3) 0.011(3) 0.056(6) 0.000 -0.013(3) 0.000
Na2 0.009(2) 0.011(3) 0.013(3) 0.000 0.005(2) 0.000
O1 0.0078(13) 0.0085(13) 0.0071(13) 0.0005(9) 0.0003(9) 0.0002(9)
O2 0.003(2) 0.013(3) 0.007(3) 0.000(2) 0.0003(19) -0.0010(19)
O3 0.006(2) 0.010(2) 0.003(2) 0.001(2) -0.0021(17) 0.002(2)
O4 0.0061(13) 0.0068(13) 0.0075(13) 0.0006(9) 0.0001(9) -0.0004(9)
O5 0.0061(13) 0.0057(13) 0.0063(13) 0.0003(9) 0.0000(9) 0.0010(9)
O6 0.013(3) 0.005(3) 0.008(3) 0.000(2) 0.001(2) 0.001(2)
O7 0.016(3) 0.016(3) 0.009(3) 0.000(2) 0.001(2) 0.007(2)
O8 0.012(3) 0.013(3) 0.013(3) -0.004(2) 0.001(2) -0.002(2)

loop_
_atom_type_symbol
_atom_type_description
_atom_type_scat_dispersion_real
_atom_type_scat_dispersion_imag
_atom_type_scat_source
O O 0.0106 0.0060 'International Tables Vol C Tables 4.2.6.8 and 6.1.1.4'
Na Na 0.0362 0.0249 'International Tables Vol C Tables 4.2.6.8 and 6.1.1.4'
Mo Mo -1.6832 0.6857 'International Tables Vol C Tables 4.2.6.8 and 6.1.1.4'
Te Te -0.5308 1.6751 'International Tables Vol C Tables 4.2.6.8 and 6.1.1.4'

loop_
_geom_angle_atom_site_label_1
_geom_angle_atom_site_label_2
_geom_angle_atom_site_label_3
_geom_angle
_geom_angle_site_symmetry_1
_geom_angle_site_symmetry_3
O1 Te1 O1 97.4(3) . 2_556
O1 Te1 O2 87.3(2) . .
O1 Te1 O2 83.5(2) 2_556 .
O1 Te1 O2 83.5(2) . 2_556
O1 Te1 O2 87.3(2) 2_556 2_556
O2 Te1 O2 166.1(3) . 2_556
O1 Te1 O5 77.34(18) . 4_556
O1 Te1 O5 162.35(18) 2_556 4_556
O2 Te1 O5 112.76(18) . 4_556
O2 Te1 O5 75.38(18) 2_556 4_556
O1 Te1 O5 162.35(18) . 3_454
O1 Te1 O5 77.34(18) 2_556 3_454
O2 Te1 O5 75.38(18) . 3_454
O2 Te1 O5 112.76(18) 2_556 3_454
O5 Te1 O5 112.5(2) 4_556 3_454
O4 Te2 O3 101.3(2) . .
O4 Te2 O2 91.6(2) . .
O3 Te2 O2 93.1(2) . .
O6 Mo1 O6 104.3(4) 4_545 3_545
O6 Mo1 O5 100.1(2) 4_545 .
O6 Mo1 O5 99.5(2) 3_545 .
O6 Mo1 O5 99.5(2) 4_545 2_656
O6 Mo1 O5 100.1(2) 3_545 2_656
O5 Mo1 O5 147.9(3) . 2_656
O6 Mo1 O3 165.7(2) 4_545 2_656
O6 Mo1 O3 89.2(2) 3_545 2_656
O5 Mo1 O3 82.0(2) . 2_656
O5 Mo1 O3 73.1(2) 2_656 2_656
O6 Mo1 O3 89.2(2) 4_545 .
O6 Mo1 O3 165.7(2) 3_545 .
O5 Mo1 O3 73.1(2) . .
O5 Mo1 O3 82.0(2) 2_656 .
O3 Mo1 O3 77.8(3) 2_656 .
O7 Mo2 O8 99.4(3) . .
O7 Mo2 O1 101.6(2) . .
O8 Mo2 O1 94.4(2) . .
O7 Mo2 O5 95.9(2) . .
O8 Mo2 O5 96.0(2) . .
O1 Mo2 O5 157.9(2) . .
O7 Mo2 O3 164.6(2) . .
O8 Mo2 O3 91.6(2) . .
O1 Mo2 O3 88.2(2) . .
O5 Mo2 O3 72.0(2) . .
O7 Mo2 O4 88.5(2) . 2_656
O8 Mo2 O4 172.0(2) . 2_656
O1 Mo2 O4 85.2(2) . 2_656
O5 Mo2 O4 81.80(18) . 2_656
O3 Mo2 O4 80.5(2) . 2_656
O2 Na1 O2 118.1(4) . 2_656
O2 Na1 O8 101.45(18) . 4_556
O2 Na1 O8 94.31(17) 2_656 4_556
O2 Na1 O8 94.31(17) . 3_554
O2 Na1 O8 101.45(18) 2_656 3_554
O8 Na1 O8 149.1(4) 4_556 3_554
O2 Na1 O7 147.6(2) . 3_554
O2 Na1 O7 81.65(17) 2_656 3_554
O8 Na1 O7 102.3(3) 4_556 3_554
O8 Na1 O7 54.90(18) 3_554 3_554
O2 Na1 O7 81.65(17) . 4_556
O2 Na1 O7 147.6(2) 2_656 4_556
O8 Na1 O7 54.90(18) 4_556 4_556
O8 Na1 O7 102.3(3) 3_554 4_556
O7 Na1 O7 94.3(3) 3_554 4_556
O2 Na1 O4 74.6(3) . 2_656
O2 Na1 O4 59.3(2) 2_656 2_656
O8 Na1 O4 64.90(15) 4_556 2_656
O8 Na1 O4 145.7(3) 3_554 2_656
O7 Na1 O4 136.11(15) 3_554 2_656
O7 Na1 O4 107.83(14) 4_556 2_656
O2 Na1 O4 59.3(2) . .
O2 Na1 O4 74.6(3) 2_656 .
O8 Na1 O4 145.7(3) 4_556 .
O8 Na1 O4 64.90(15) 3_554 .
O7 Na1 O4 107.83(14) 3_554 .
O7 Na1 O4 136.11(15) 4_556 .
O4 Na1 O4 81.9(3) 2_656 .
O6 Na2 O6 176.1(4) . 2_655
O6 Na2 O8 91.4(2) . 3_554
O6 Na2 O8 85.7(2) 2_655 3_554
O6 Na2 O8 85.7(2) . 4
O6 Na2 O8 91.4(2) 2_655 4
O8 Na2 O8 83.5(3) 3_554 4
O6 Na2 O4 102.35(19) . 2_655
O6 Na2 O4 79.60(17) 2_655 2_655
O8 Na2 O4 157.0(2) 3_554 2_655
O8 Na2 O4 79.29(18) 4 2_655
O6 Na2 O4 79.60(17) . .
O6 Na2 O4 102.35(19) 2_655 .
O8 Na2 O4 79.29(18) 3_554 .
O8 Na2 O4 157.0(2) 4 .
O4 Na2 O4 121.0(3) 2_655 .
Te1 O1 Mo2 148.1(3) . .
Te2 O2 Te1 119.4(2) . .
Te2 O2 Na1 116.5(3) . .
Te1 O2 Na1 121.1(3) . .
Te2 O3 Mo1 122.8(2) . .
Te2 O3 Mo2 138.0(3) . .
Mo1 O3 Mo2 97.8(2) . .
Te2 O4 Mo2 123.3(2) . 2_656
Te2 O4 Na2 104.3(2) . .
Mo2 O4 Na2 108.6(2) 2_656 .
Te2 O4 Na1 90.93(18) . .
Mo2 O4 Na1 125.0(2) 2_656 .
Na2 O4 Na1 101.1(3) . .
Mo1 O5 Mo2 115.2(3) . .
Mo1 O6 Na2 136.5(3) 3_454 .
Mo2 O7 Na1 100.7(2) . 3_445
Mo2 O8 Na2 136.8(3) . 3_445
Mo2 O8 Na1 105.0(3) . 3_445
Na2 O8 Na1 109.6(3) 3_445 3_445

loop_
_geom_bond_atom_site_label_1
_geom_bond_atom_site_label_2
_geom_bond_distance
_geom_bond_site_symmetry_2
Te1 O1 1.903(5) .
Te1 O1 1.903(5) 2_556
Te1 O2 2.050(5) .
Te1 O2 2.050(5) 2_556
Te1 O5 2.767(5) 4_556
Te1 O5 2.767(5) 3_454
Te2 O4 1.852(5) .
Te2 O3 1.899(5) .
Te2 O2 1.905(5) .
Mo1 O6 1.734(5) 4_545
Mo1 O6 1.734(5) 3_545
Mo1 O5 1.929(5) .
Mo1 O5 1.929(5) 2_656
Mo1 O3 2.184(5) 2_656
Mo1 O3 2.184(5) .
Mo2 O7 1.711(6) .
Mo2 O8 1.713(6) .
Mo2 O1 1.976(5) .
Mo2 O5 1.977(5) .
Mo2 O3 2.193(5) .
Mo2 O4 2.194(5) 2_656
Na1 O2 2.279(7) .
Na1 O2 2.279(7) 2_656
Na1 O8 2.774(6) 4_556
Na1 O8 2.774(6) 3_554
Na1 O7 2.886(8) 3_554
Na1 O7 2.886(8) 4_556
Na1 O4 3.013(8) 2_656
Na1 O4 3.013(8) .
Na2 O6 2.384(5) .
Na2 O6 2.384(5) 2_655
Na2 O8 2.415(7) 3_554
Na2 O8 2.415(7) 4
Na2 O4 2.462(6) 2_655
Na2 O4 2.462(6) .
O4 Mo2 2.194(5) 2_656
O6 Mo1 1.734(5) 3_454
O7 Na1 2.886(8) 3_445
O8 Na2 2.415(7) 3_445
O8 Na1 2.774(6) 3_445
